data_4077826
loop_
_publ_author_name
'Ellis, Dianne D.'
'Jelliss, Paul A.'
'Stone, F. Gordon A.'

_publ_section_title
;
 Studies with the Rhenacarborane Cs[Re(CO)3(\h5-7,8-C2B9H11)]:&#x00A0;
 Surprising Reactivity with a Range of Metal Ligand Fragments&#x2020;
;
_journal_issue 24
_journal_name_full Organometallics
_journal_page_first 4982
_journal_paper_doi 10.1021/om9905097
_journal_volume 18
_journal_year 1999
_chemical_formula_moiety 'C23.50 H27 Ag B9 Cl O3 P Re'
_chemical_formula_structural '[Re(CO)~3~{C~2~B~9~H~11~}AgPPh3].0.5(CH~2~Cl~2~)'
_chemical_formula_sum 'C23.5 H27 Ag B9 Cl O3 P Re'
_chemical_formula_weight 815.23
_chemical_name_systematic
; 
 ? 
;
_space_group_IT_number 15
_symmetry_cell_setting monoclinic
_symmetry_space_group_name_Hall '-C 2yc'
_symmetry_space_group_name_H-M 'C 1 2/c 1'
_atom_sites_solution_hydrogens geom
_atom_sites_solution_primary direct
_atom_sites_solution_secondary difmap
_audit_creation_method SHELXL
_cell_angle_alpha 90.00
_cell_angle_beta 102.190(11)
_cell_angle_gamma 90.00
_cell_formula_units_Z 8
_cell_length_a 24.581(3)
_cell_length_b 8.802(2)
_cell_length_c 28.129(4)
_cell_measurement_reflns_used 25
_cell_measurement_temperature 293(2)
_cell_measurement_theta_max 13.96
_cell_measurement_theta_min 3.71
_cell_volume 5948.8(18)
_computing_cell_refinement 'Enraf-Nonius CAD4 (1989)'
_computing_data_collection 'Enraf-Nonius CAD4 (1989)'
_computing_data_reduction 'XCAD4 Siemens Software (Harms, 1993)'
_computing_molecular_graphics 'XP in SHELXTL-PC (Bruker, 1995)'
_computing_publication_material 'SHELXL-97 (Sheldrick, 1997)'
_computing_structure_refinement 'SHELXL-97 (Sheldrick, 1997)'
_computing_structure_solution 'SHELXS-97 (Sheldrick, 1997)'
_diffrn_ambient_temperature 293(2)
_diffrn_measurement_device 'Enraf-Nonius CAD4'
_diffrn_measurement_method '\w scans'
_diffrn_radiation_monochromator graphite
_diffrn_radiation_source 'fine-focus sealed tube'
_diffrn_radiation_type MoK\a
_diffrn_radiation_wavelength 0.71073
_diffrn_reflns_av_R_equivalents 0.0378
_diffrn_reflns_av_sigmaI/netI 0.0813
_diffrn_reflns_limit_h_max 0
_diffrn_reflns_limit_h_min -26
_diffrn_reflns_limit_k_max 9
_diffrn_reflns_limit_k_min 0
_diffrn_reflns_limit_l_max 30
_diffrn_reflns_limit_l_min -29
_diffrn_reflns_number 3973
_diffrn_reflns_theta_max 22.46
_diffrn_reflns_theta_min 1.70
_diffrn_standards_decay_% none
_diffrn_standards_interval_time 120
_diffrn_standards_number 3
_exptl_absorpt_coefficient_mu 4.894
_exptl_absorpt_correction_T_max 0.8885
_exptl_absorpt_correction_T_min 0.6852
_exptl_absorpt_correction_type 'XEMP in SHELXTL-PC using \y scans'
_exptl_crystal_colour colourless
_exptl_crystal_density_diffrn 1.821
_exptl_crystal_density_meas ?
_exptl_crystal_description blocks
_exptl_crystal_F_000 3128
_exptl_crystal_size_max 0.33
_exptl_crystal_size_mid 0.26
_exptl_crystal_size_min 0.15
_refine_diff_density_max 1.335
_refine_diff_density_min -0.670
_refine_diff_density_rms 0.147
_refine_ls_extinction_coef 0.000144(13)
_refine_ls_extinction_expression Fc^*^=kFc[1+0.001xFc^2^\l^3^/sin(2\q)]^-1/4^
_refine_ls_extinction_method SHELXL
_refine_ls_goodness_of_fit_all 1.077
_refine_ls_goodness_of_fit_obs 1.142
_refine_ls_hydrogen_treatment 'see text'
_refine_ls_matrix_type full
_refine_ls_number_parameters 361
_refine_ls_number_reflns 3869
_refine_ls_number_restraints 0
_refine_ls_restrained_S_all 1.077
_refine_ls_restrained_S_obs 1.142
_refine_ls_R_factor_all 0.0841
_refine_ls_R_factor_obs 0.0480
_refine_ls_shift/esd_max -0.002
_refine_ls_shift/esd_mean 0.000
_refine_ls_structure_factor_coef Fsqd
_refine_ls_weighting_details 'w=1/[\s^2^(Fo^2^)+(0.0272P)^2^+3.8839P] where P=(Fo^2^+2Fc^2^)/3'
_refine_ls_weighting_scheme calc
_refine_ls_wR_factor_all 0.0949
_refine_ls_wR_factor_obs 0.0827
_reflns_number_observed 2725
_reflns_number_total 3869
_reflns_observed_criterion >2sigma(I)
_cod_data_source_file om9905097.cif
_cod_data_source_block 5b
_cod_depositor_comments
;
The following automatic conversions were performed:

'_symmetry_cell_setting' value 'Monoclinic' changed to 'monoclinic'
according to /home/saulius/struct/CIF-dictionaries/cif_core.dic
dictionary named 'cif_core.dic' version 2.4.2 from 2011-04-26.

Automatic conversion script
Id: cif_fix_values 1715 2011-07-08 13:25:40Z adriana 

The following automatic conversions were performed:

'_exptl_crystal_density_meas' value 'not measured' was changed to '?'
- the value is perceived as not measured.

Automatic conversion script
Id: cif_fix_values 3008 2015-01-20 13:52:24Z robertas 

The following automatic conversions were performed:

'_refine_ls_weighting_scheme' value 'calc
w=1/[\s^2^(Fo^2^)+(0.0272P)^2^+3.8839P] where P=(Fo^2^+2Fc^2^)/3' was
changed to 'calc'. New tag '_refine_ls_weighting_details' was
created. The value of the new tag was set to
'w=1/[\s^2^(Fo^2^)+(0.0272P)^2^+3.8839P] where P=(Fo^2^+2Fc^2^)/3'.

Automatic conversion script
Id: cif_fix_values 3143 2015-03-26 13:38:13Z robertas 
;
_cod_original_cell_volume 5948.7(17)
_cod_original_sg_symbol_H-M 'C 2/c'
_cod_original_formula_sum 'C23.50 H27 Ag B9 Cl O3 P Re'
_cod_database_code 4077826

loop_
_symmetry_equiv_pos_as_xyz
'x, y, z'
'-x, y, -z+1/2'
'x+1/2, y+1/2, z'
'-x+1/2, y+1/2, -z+1/2'
'-x, -y, -z'
'x, -y, z-1/2'
'-x+1/2, -y+1/2, -z'
'x+1/2, -y+1/2, z-1/2'

loop_
_atom_site_aniso_label
_atom_site_aniso_U_11
_atom_site_aniso_U_22
_atom_site_aniso_U_33
_atom_site_aniso_U_23
_atom_site_aniso_U_13
_atom_site_aniso_U_12
Re 0.0382(3) 0.0288(3) 0.0406(3) 0.0011(3) 0.0067(2) 0.0023(3)
C3 0.044(8) 0.029(8) 0.076(10) -0.010(8) -0.004(8) 0.005(7)
O3 0.079(7) 0.075(8) 0.060(6) -0.020(6) 0.019(5) -0.005(6)
C4 0.060(9) 0.033(9) 0.043(8) -0.007(7) 0.010(7) 0.002(7)
O4 0.097(9) 0.041(7) 0.104(8) 0.007(6) 0.022(7) 0.016(6)
C5 0.062(10) 0.027(8) 0.070(9) -0.003(7) 0.026(8) 0.014(8)
O5 0.048(6) 0.073(8) 0.099(8) 0.007(6) -0.015(6) 0.008(6)
C1 0.037(8) 0.040(8) 0.068(9) -0.004(7) 0.027(7) -0.016(6)
C2 0.051(8) 0.064(10) 0.043(8) 0.024(7) 0.019(7) 0.020(8)
B3 0.042(9) 0.040(9) 0.057(10) -0.004(8) 0.006(8) 0.012(8)
B4 0.035(9) 0.027(9) 0.046(9) 0.002(7) 0.003(7) -0.011(7)
B5 0.030(8) 0.059(11) 0.032(8) -0.005(7) 0.004(7) 0.001(8)
B6 0.037(10) 0.068(13) 0.075(12) -0.010(10) -0.005(9) 0.001(9)
B7 0.070(12) 0.073(14) 0.071(12) 0.033(10) 0.030(10) 0.013(11)
B8 0.065(12) 0.068(12) 0.053(10) -0.025(9) 0.012(9) 0.012(10)
B9 0.032(8) 0.043(9) 0.054(9) -0.014(8) 0.006(7) 0.014(8)
B10 0.037(9) 0.044(10) 0.044(9) -0.001(7) 0.005(7) 0.005(8)
B11 0.041(9) 0.058(11) 0.063(11) 0.008(9) 0.028(8) 0.002(9)
Ag 0.0386(6) 0.0399(6) 0.0619(7) 0.0009(5) 0.0125(5) -0.0044(5)
P 0.033(2) 0.032(2) 0.042(2) 0.006(2) 0.005(2) 0.000(2)
C20 0.042(7) 0.040(7) 0.025(6) 0.000(6) 0.004(5) 0.003(7)
C21 0.059(9) 0.056(10) 0.043(8) -0.016(7) 0.013(7) -0.012(8)
C22 0.095(13) 0.065(11) 0.064(11) -0.015(9) 0.017(10) -0.030(10)
C23 0.080(12) 0.110(16) 0.065(12) -0.045(11) -0.005(9) -0.024(12)
C24 0.105(13) 0.086(13) 0.036(9) -0.012(10) 0.003(8) -0.003(12)
C25 0.082(11) 0.055(9) 0.049(9) 0.004(8) 0.019(8) -0.004(8)
C30 0.031(7) 0.036(7) 0.038(7) -0.001(6) 0.004(6) -0.008(7)
C31 0.050(8) 0.022(7) 0.058(8) 0.018(6) -0.003(7) -0.006(6)
C32 0.061(10) 0.067(10) 0.049(9) 0.002(8) 0.023(8) -0.011(9)
C33 0.080(12) 0.044(9) 0.067(10) 0.015(8) 0.018(10) -0.008(9)
C34 0.084(12) 0.030(8) 0.040(8) 0.008(7) -0.014(8) 0.010(8)
C35 0.052(9) 0.051(9) 0.043(8) 0.007(7) 0.007(7) 0.002(7)
C40 0.028(7) 0.029(7) 0.038(7) 0.014(6) -0.008(6) -0.005(6)
C41 0.051(9) 0.058(9) 0.035(7) 0.000(7) 0.006(7) -0.001(8)
C42 0.048(9) 0.079(12) 0.074(11) 0.027(9) 0.022(8) 0.046(9)
C43 0.090(13) 0.047(10) 0.070(10) 0.024(9) 0.028(9) 0.030(10)
C44 0.080(11) 0.040(9) 0.070(10) -0.006(8) 0.018(9) -0.004(9)
C45 0.038(8) 0.041(8) 0.052(8) -0.004(7) 0.005(7) -0.006(7)
C50 0.166(25) 0.039(13) 0.053(13) 0.000 -0.022(15) 0.000
Cl 0.110(4) 0.112(4) 0.120(4) 0.022(3) 0.017(3) -0.001(3)

loop_
_atom_site_label
_atom_site_type_symbol
_atom_site_fract_x
_atom_site_fract_y
_atom_site_fract_z
_atom_site_U_iso_or_equiv
_atom_site_thermal_displace_type
_atom_site_occupancy
_atom_site_calc_flag
_atom_site_refinement_flags
Re Re 0.99488(2) 0.33706(6) 0.62102(2) 0.0361(2) Uani 1 d .
C3 C 1.0137(5) 0.3216(14) 0.5601(5) 0.052(4) Uani 1 d .
O3 O 1.0218(4) 0.3126(11) 0.5202(3) 0.071(3) Uani 1 d .
C4 C 1.0087(5) 0.1229(14) 0.6274(4) 0.046(3) Uani 1 d .
O4 O 1.0163(4) -0.0068(11) 0.6301(4) 0.081(3) Uani 1 d .
C5 C 1.0703(6) 0.3612(14) 0.6547(5) 0.051(4) Uani 1 d .
O5 O 1.1157(4) 0.3753(11) 0.6775(3) 0.078(3) Uani 1 d .
C1 C 0.9060(5) 0.2948(14) 0.6315(4) 0.046(3) Uani 1 d .
H1 H 0.9033(5) 0.1705(14) 0.6277(4) 0.055 Uiso 1 calc R
C2 C 0.9421(5) 0.3710(15) 0.6794(4) 0.051(4) Uani 1 d .
H2 H 0.9653(5) 0.3034(15) 0.7099(4) 0.062 Uiso 1 calc R
B3 B 0.9675(6) 0.5367(17) 0.6654(5) 0.047(4) Uani 1 d .
H3 H 1.0072(6) 0.5862(17) 0.6846(5) 0.056 Uiso 1 calc R
B4 B 0.9409(6) 0.5701(16) 0.6013(5) 0.037(4) Uani 1 d .
H4 H 0.9633(37) 0.6408(110) 0.5770(32) 0.044 Uiso 1 d .
B5 B 0.9035(5) 0.3933(16) 0.5817(5) 0.041(4) Uani 1 d .
H5 H 0.8997(5) 0.3464(16) 0.5449(5) 0.049 Uiso 1 calc R
B6 B 0.8464(6) 0.3847(19) 0.6100(6) 0.063(5) Uani 1 d .
H6 H 0.8068(6) 0.3324(19) 0.5919(6) 0.075 Uiso 1 calc R
B7 B 0.8739(7) 0.3679(20) 0.6727(6) 0.069(5) Uani 1 d .
H7 H 0.8522(7) 0.3011(20) 0.6960(6) 0.082 Uiso 1 calc R
B8 B 0.9116(7) 0.5291(19) 0.6950(6) 0.062(5) Uani 1 d .
H8 H 0.9151(7) 0.5712(19) 0.7323(6) 0.074 Uiso 1 calc R
B9 B 0.9083(5) 0.6563(18) 0.6451(5) 0.043(4) Uani 1 d .
H9 H 0.9089(5) 0.7804(18) 0.6497(5) 0.052 Uiso 1 calc R
B10 B 0.8681(6) 0.5602(16) 0.5924(5) 0.042(4) Uani 1 d .
H10 H 0.8420(6) 0.6229(16) 0.5621(5) 0.051 Uiso 1 calc R
B11 B 0.8500(6) 0.5415(18) 0.6506(5) 0.051(4) Uani 1 d .
H11 H 0.8123(6) 0.5927(18) 0.6590(5) 0.062 Uiso 1 calc R
Ag Ag 1.03693(4) 0.63381(11) 0.59763(3) 0.0465(3) Uani 1 d .
P P 1.12639(13) 0.7343(4) 0.59712(11) 0.0361(8) Uani 1 d .
C20 C 1.1575(4) 0.8403(14) 0.6512(4) 0.036(3) Uani 1 d .
C21 C 1.1770(5) 0.9896(15) 0.6500(4) 0.052(4) Uani 1 d .
H21 H 1.1751(5) 1.0370(15) 0.6201(4) 0.063 Uiso 1 calc R
C22 C 1.1986(6) 1.0664(17) 0.6915(5) 0.075(5) Uani 1 d .
H22 H 1.2101(6) 1.1666(17) 0.6900(5) 0.090 Uiso 1 calc R
C23 C 1.2034(6) 0.9945(21) 0.7362(6) 0.088(6) Uani 1 d .
H23 H 1.2201(6) 1.0441(21) 0.7647(6) 0.105 Uiso 1 calc R
C24 C 1.1835(6) 0.8514(19) 0.7378(5) 0.077(5) Uani 1 d .
H24 H 1.1854(6) 0.8047(19) 0.7678(5) 0.093 Uiso 1 calc R
C25 C 1.1610(5) 0.7751(16) 0.6963(5) 0.062(4) Uani 1 d .
H25 H 1.1477(5) 0.6769(16) 0.6984(5) 0.074 Uiso 1 calc R
C30 C 1.1324(5) 0.8509(13) 0.5457(4) 0.036(3) Uani 1 d .
C31 C 1.1823(5) 0.8643(12) 0.5298(4) 0.046(3) Uani 1 d .
H31 H 1.2139(5) 0.8150(12) 0.5468(4) 0.055 Uiso 1 calc R
C32 C 1.1855(6) 0.9485(16) 0.4897(4) 0.057(4) Uani 1 d .
H32 H 1.2189(6) 0.9528(16) 0.4793(4) 0.069 Uiso 1 calc R
C33 C 1.1404(6) 1.0263(15) 0.4647(5) 0.063(4) Uani 1 d .
H33 H 1.1434(6) 1.0851(15) 0.4379(5) 0.076 Uiso 1 calc R
C34 C 1.0906(6) 1.0175(13) 0.4793(4) 0.055(4) Uani 1 d .
H34 H 1.0593(6) 1.0674(13) 0.4619(4) 0.066 Uiso 1 calc R
C35 C 1.0873(5) 0.9326(14) 0.5207(4) 0.049(3) Uani 1 d .
H35 H 1.0542(5) 0.9311(14) 0.5316(4) 0.059 Uiso 1 calc R
C40 C 1.1742(4) 0.5772(12) 0.5942(4) 0.034(3) Uani 1 d .
C41 C 1.2258(5) 0.5646(15) 0.6239(4) 0.048(3) Uani 1 d .
H41 H 1.2389(5) 0.6399(15) 0.6467(4) 0.058 Uiso 1 calc R
C42 C 1.2587(5) 0.4382(18) 0.6199(5) 0.066(5) Uani 1 d .
H42 H 1.2940(5) 0.4293(18) 0.6397(5) 0.079 Uiso 1 calc R
C43 C 1.2389(7) 0.3269(17) 0.5866(5) 0.067(4) Uani 1 d .
H43 H 1.2608(7) 0.2422(17) 0.5844(5) 0.081 Uiso 1 calc R
C44 C 1.1880(6) 0.3379(16) 0.5569(5) 0.063(4) Uani 1 d .
H44 H 1.1752(6) 0.2634(16) 0.5338(5) 0.076 Uiso 1 calc R
C45 C 1.1553(5) 0.4630(14) 0.5618(4) 0.044(3) Uani 1 d .
H45 H 1.1197(5) 0.4696(14) 0.5425(4) 0.053 Uiso 1 calc R
C50 C 1.0000 -0.0906(21) 0.7500 0.093(8) Uani 1 d S
H50A H 1.0032 -0.1555(21) 0.7783 0.111 Uiso 0.50 calc PR
H50B H 0.9968 -0.1555(21) 0.7217 0.111 Uiso 0.50 calc PR
Cl Cl 0.9405(2) 0.0191(6) 0.7440(2) 0.115(2) Uani 1 d .

loop_
_atom_type_symbol
_atom_type_description
_atom_type_scat_dispersion_real
_atom_type_scat_dispersion_imag
_atom_type_scat_source
C C 0.0033 0.0016 'International Tables Vol C Tables 4.2.6.8 and 6.1.1.4'
H H 0.0000 0.0000 'International Tables Vol C Tables 4.2.6.8 and 6.1.1.4'
B B 0.0013 0.0007 'International Tables Vol C Tables 4.2.6.8 and 6.1.1.4'
O O 0.0106 0.0060 'International Tables Vol C Tables 4.2.6.8 and 6.1.1.4'
P P 0.1023 0.0942 'International Tables Vol C Tables 4.2.6.8 and 6.1.1.4'
Cl Cl 0.1484 0.1585 'International Tables Vol C Tables 4.2.6.8 and 6.1.1.4'
Ag Ag -0.8971 1.1015 'International Tables Vol C Tables 4.2.6.8 and 6.1.1.4'
Re Re -1.0185 7.2310 'International Tables Vol C Tables 4.2.6.8 and 6.1.1.4'

loop_
_geom_angle_atom_site_label_1
_geom_angle_atom_site_label_2
_geom_angle_atom_site_label_3
_geom_angle
_geom_angle_site_symmetry_1
_geom_angle_publ_flag
C3 Re C5 93.4(5) . yes
C3 Re C4 86.6(5) . yes
C5 Re C4 85.9(5) . yes
C3 Re C1 122.2(5) . yes
C5 Re C1 143.7(5) . yes
C4 Re C1 89.1(5) . yes
C3 Re C2 160.4(5) . yes
C5 Re C2 105.3(5) . yes
C4 Re C2 100.1(5) . yes
C1 Re C2 40.5(4) . ?
C3 Re B3 134.3(5) . yes
C5 Re B3 90.6(5) . yes
C4 Re B3 139.1(5) . yes
C1 Re B3 70.4(5) . ?
C2 Re B3 42.0(5) . ?
C3 Re B5 88.9(5) . yes
C5 Re B5 161.3(5) . yes
C4 Re B5 112.7(5) . yes
C1 Re B5 41.4(4) . ?
C2 Re B5 71.5(4) . ?
B3 Re B5 74.8(5) . ?
C3 Re B4 94.6(5) . yes
C5 Re B4 116.3(5) . yes
C4 Re B4 157.6(5) . yes
C1 Re B4 71.3(4) . ?
C2 Re B4 72.2(4) . ?
B3 Re B4 44.4(5) . ?
B5 Re B4 45.0(5) . ?
C3 Re Ag 72.1(4) . yes
C5 Re Ag 70.2(4) . yes
C4 Re Ag 146.3(4) . yes
C1 Re Ag 124.2(3) . yes
C2 Re Ag 108.7(3) . yes
B3 Re Ag 66.7(4) . yes
B5 Re Ag 93.1(4) . yes
B4 Re Ag 53.2(3) . yes
O3 C3 Re 175.4(11) . yes
O4 C4 Re 178.4(12) . yes
O5 C5 Re 176.6(11) . yes
C2 C1 B5 114.4(10) . ?
C2 C1 B6 113.4(10) . ?
B5 C1 B6 64.3(8) . ?
C2 C1 B7 60.7(8) . ?
B5 C1 B7 117.0(11) . ?
B6 C1 B7 63.8(9) . ?
C2 C1 Re 70.4(6) . ?
B5 C1 Re 70.6(6) . ?
B6 C1 Re 131.7(9) . ?
B7 C1 Re 129.1(9) . ?
C1 C2 B7 61.6(8) . ?
C1 C2 B3 109.8(9) . ?
B7 C2 B3 114.2(11) . ?
C1 C2 B8 111.6(10) . ?
B7 C2 B8 62.9(9) . ?
B3 C2 B8 63.1(9) . ?
C1 C2 Re 69.1(6) . ?
B7 C2 Re 128.7(9) . ?
B3 C2 Re 69.6(6) . ?
B8 C2 Re 129.7(9) . ?
C2 B3 B8 58.9(8) . ?
C2 B3 B9 105.7(10) . ?
B8 B3 B9 60.5(8) . ?
C2 B3 B4 107.7(10) . ?
B8 B3 B4 109.0(10) . ?
B9 B3 B4 59.2(7) . ?
C2 B3 Re 68.4(6) . ?
B8 B3 Re 124.6(10) . ?
B9 B3 Re 125.4(8) . ?
B4 B3 Re 71.0(6) . ?
B10 B4 B9 61.6(8) . ?
B10 B4 B3 106.1(10) . ?
B9 B4 B3 59.9(7) . ?
B10 B4 B5 58.9(7) . ?
B9 B4 B5 107.5(10) . ?
B3 B4 B5 102.4(9) . ?
B10 B4 Re 118.6(8) . ?
B9 B4 Re 120.2(8) . ?
B3 B4 Re 64.6(6) . ?
B5 B4 Re 64.4(6) . ?
B10 B4 Ag 165.4(9) . ?
B9 B4 Ag 120.7(8) . ?
B3 B4 Ag 86.0(7) . ?
B5 B4 Ag 127.5(8) . ?
Re B4 Ag 73.7(4) . yes
C1 B5 B6 58.5(8) . ?
C1 B5 B10 103.0(10) . ?
B6 B5 B10 59.2(8) . ?
C1 B5 B4 105.5(9) . ?
B6 B5 B4 107.3(10) . ?
B10 B5 B4 58.4(8) . ?
C1 B5 Re 68.0(6) . ?
B6 B5 Re 123.8(8) . ?
B10 B5 Re 123.7(8) . ?
B4 B5 Re 70.6(6) . ?
C1 B6 B10 103.1(10) . ?
C1 B6 B7 58.1(8) . ?
B10 B6 B7 106.6(11) . ?
C1 B6 B5 57.2(8) . ?
B10 B6 B5 60.6(8) . ?
B7 B6 B5 106.5(11) . ?
C1 B6 B11 102.4(10) . ?
B10 B6 B11 61.2(8) . ?
B7 B6 B11 57.7(9) . ?
B5 B6 B11 108.7(11) . ?
C2 B7 C1 57.6(8) . ?
C2 B7 B11 106.9(12) . ?
C1 B7 B11 105.6(11) . ?
C2 B7 B8 59.6(9) . ?
C1 B7 B8 105.8(11) . ?
B11 B7 B8 61.1(9) . ?
C2 B7 B6 106.2(11) . ?
C1 B7 B6 58.1(8) . ?
B11 B7 B6 61.9(9) . ?
B8 B7 B6 110.8(12) . ?
C2 B8 B7 57.6(9) . ?
C2 B8 B11 103.4(11) . ?
B7 B8 B11 58.6(9) . ?
C2 B8 B3 58.0(8) . ?
B7 B8 B3 105.8(11) . ?
B11 B8 B3 107.8(11) . ?
C2 B8 B9 105.2(10) . ?
B7 B8 B9 107.3(11) . ?
B11 B8 B9 60.7(8) . ?
B3 B8 B9 60.8(8) . ?
B4 B9 B8 109.0(10) . ?
B4 B9 B11 107.8(10) . ?
B8 B9 B11 58.7(8) . ?
B4 B9 B3 60.9(7) . ?
B8 B9 B3 58.8(8) . ?
B11 B9 B3 104.6(11) . ?
B4 B9 B10 58.6(7) . ?
B8 B9 B10 106.1(11) . ?
B11 B9 B10 59.8(8) . ?
B3 B9 B10 104.6(10) . ?
B6 B10 B4 111.6(10) . ?
B6 B10 B5 60.1(8) . ?
B4 B10 B5 62.7(8) . ?
B6 B10 B11 60.5(8) . ?
B4 B10 B11 108.4(10) . ?
B5 B10 B11 107.8(10) . ?
B6 B10 B9 109.2(10) . ?
B4 B10 B9 59.8(7) . ?
B5 B10 B9 109.0(9) . ?
B11 B10 B9 59.5(8) . ?
B7 B11 B8 60.3(9) . ?
B7 B11 B6 60.4(9) . ?
B8 B11 B6 109.1(11) . ?
B7 B11 B9 108.5(11) . ?
B8 B11 B9 60.6(8) . ?
B6 B11 B9 108.4(10) . ?
B7 B11 B10 106.4(11) . ?
B8 B11 B10 108.3(10) . ?
B6 B11 B10 58.3(8) . ?
B9 B11 B10 60.7(7) . ?
H4 Ag P 149.8(31) . yes
H4 Ag B4 25.8(30) . ?
P Ag B4 171.1(3) . yes
H4 Ag Re 73.9(32) . yes
P Ag Re 134.74(8) . yes
B4 Ag Re 53.0(3) . yes
C30 P C20 106.8(5) . ?
C30 P C40 103.4(5) . ?
C20 P C40 105.4(5) . ?
C30 P Ag 116.7(4) . ?
C20 P Ag 114.5(4) . ?
C40 P Ag 108.9(4) . ?
C25 C20 C21 117.3(11) . ?
C25 C20 P 119.5(10) . ?
C21 C20 P 123.2(9) . ?
C22 C21 C20 121.4(13) . ?
C21 C22 C23 119.6(14) . ?
C24 C23 C22 119.5(14) . ?
C23 C24 C25 120.9(14) . ?
C24 C25 C20 121.3(13) . ?
C35 C30 C31 117.2(11) . ?
C35 C30 P 120.6(9) . ?
C31 C30 P 122.1(9) . ?
C32 C31 C30 121.2(12) . ?
C31 C32 C33 121.1(13) . ?
C32 C33 C34 119.7(13) . ?
C33 C34 C35 119.3(13) . ?
C30 C35 C34 121.3(12) . ?
C41 C40 C45 119.1(12) . ?
C41 C40 P 123.8(9) . ?
C45 C40 P 117.0(9) . ?
C40 C41 C42 119.6(13) . ?
C43 C42 C41 119.7(13) . ?
C44 C43 C42 121.3(14) . ?
C43 C44 C45 118.3(13) . ?
C40 C45 C44 121.8(12) . ?
Cl C50 Cl 112.2(11) 2_756 ?

loop_
_geom_bond_atom_site_label_1
_geom_bond_atom_site_label_2
_geom_bond_distance
_geom_bond_site_symmetry_2
_geom_bond_publ_flag
Re C3 1.872(15) . yes
Re C5 1.907(14) . yes
Re C4 1.918(13) . yes
Re C1 2.296(11) . yes
Re C2 2.316(11) . yes
Re B3 2.335(14) . yes
Re B5 2.337(13) . yes
Re B4 2.443(14) . yes
Re Ag 2.9344(12) . yes
C3 O3 1.181(13) . yes
C4 O4 1.156(13) . yes
C5 O5 1.171(14) . yes
C1 C2 1.60(2) . ?
C1 B5 1.64(2) . ?
C1 B6 1.66(2) . ?
C1 B7 1.66(2) . ?
C2 B7 1.65(2) . ?
C2 B3 1.67(2) . ?
C2 B8 1.68(2) . ?
B3 B8 1.75(2) . ?
B3 B9 1.79(2) . ?
B3 B4 1.81(2) . ?
B4 B10 1.75(2) . ?
B4 B9 1.78(2) . ?
B4 B5 1.83(2) . ?
B4 Ag 2.449(14) . yes
B5 B6 1.76(2) . ?
B5 B10 1.76(2) . ?
B6 B10 1.74(2) . ?
B6 B7 1.76(2) . ?
B6 B11 1.78(2) . ?
B7 B11 1.71(2) . ?
B7 B8 1.74(2) . ?
B8 B11 1.75(2) . ?
B8 B9 1.78(2) . ?
B9 B11 1.79(2) . ?
B9 B10 1.81(2) . ?
B10 B11 1.79(2) . ?
Ag P 2.373(3) . yes
P C30 1.806(11) . ?
P C20 1.811(11) . ?
P C40 1.828(11) . ?
C20 C25 1.378(14) . ?
C20 C21 1.40(2) . ?
C21 C22 1.36(2) . ?
C22 C23 1.39(2) . ?
C23 C24 1.36(2) . ?
C24 C25 1.36(2) . ?
C30 C35 1.383(14) . ?
C30 C31 1.395(15) . ?
C31 C32 1.364(15) . ?
C32 C33 1.37(2) . ?
C33 C34 1.37(2) . ?
C34 C35 1.400(15) . ?
C40 C41 1.368(14) . ?
C40 C45 1.372(15) . ?
C41 C42 1.39(2) . ?
C42 C43 1.37(2) . ?
C43 C44 1.35(2) . ?
C44 C45 1.39(2) . ?
C50 Cl 1.731(11) 2_756 ?
C50 Cl 1.731(11) . ?
